data_4518145
loop_
_publ_author_name
'Zhu, Min'
'Zhang, Xiao'
'Zheng, Chao'
'You, Shu-Li'

_publ_section_title
;
 Visible-Light-Induced Dearomatization via [2+2] Cycloaddition or
 1,5-Hydrogen Atom Transfer: Divergent Reaction Pathways of Transient
 Diradicals
;
_journal_name_full 'ACS Catalysis'
_journal_page_first 12618
_journal_page_last 12626
_journal_paper_doi 10.1021/acscatal.0c03808
_journal_year 2020
_chemical_formula_sum 'C20 H19 Cl N2 O2'
_chemical_formula_weight 354.82
_space_group_crystal_system monoclinic
_space_group_IT_number 14
_space_group_name_Hall '-P 2ybc'
_space_group_name_H-M_alt 'P 1 21/c 1'
_atom_sites_solution_hydrogens geom
_audit_creation_method SHELXL-2013
_cell_angle_alpha 90
_cell_angle_beta 104.597(7)
_cell_angle_gamma 90
_cell_formula_units_Z 4
_cell_length_a 8.425(2)
_cell_length_b 13.085(3)
_cell_length_c 16.325(4)
_cell_measurement_reflns_used 5457
_cell_measurement_temperature 293(2)
_cell_measurement_theta_max 50.274
_cell_measurement_theta_min 4.996
_cell_volume 1741.6(7)
_computing_cell_refinement 'Bruker SAINT'
_computing_data_collection 'Bruker APEX2'
_computing_data_reduction 'Bruker SAINT'
_computing_molecular_graphics 'Bruker SHELXTL'
_computing_publication_material 'Bruker SHELXTL'
_computing_structure_refinement 'SHELXL-2013 (Sheldrick, 2013)'
_computing_structure_solution 'SHELXS-97 (Sheldrick 2008)'
_diffrn_ambient_temperature 293(2)
_diffrn_measured_fraction_theta_full 0.998
_diffrn_measured_fraction_theta_max 0.998
_diffrn_measurement_device_type 'Bruker APEX-II CCD'
_diffrn_measurement_method '\f and \w scans'
_diffrn_radiation_type MoK\a
_diffrn_radiation_wavelength 0.71073
_diffrn_reflns_av_R_equivalents 0.0779
_diffrn_reflns_av_unetI/netI 0.0585
_diffrn_reflns_Laue_measured_fraction_full 0.998
_diffrn_reflns_Laue_measured_fraction_max 0.998
_diffrn_reflns_limit_h_max 8
_diffrn_reflns_limit_h_min -10
_diffrn_reflns_limit_k_max 15
_diffrn_reflns_limit_k_min -15
_diffrn_reflns_limit_l_max 19
_diffrn_reflns_limit_l_min -19
_diffrn_reflns_number 17015
_diffrn_reflns_point_group_measured_fraction_full 0.998
_diffrn_reflns_point_group_measured_fraction_max 0.998
_diffrn_reflns_theta_full 25.242
_diffrn_reflns_theta_max 25.500
_diffrn_reflns_theta_min 2.498
_exptl_absorpt_coefficient_mu 0.235
_exptl_absorpt_correction_T_max 0.7456
_exptl_absorpt_correction_T_min 0.5086
_exptl_absorpt_correction_type multi-scan
_exptl_absorpt_process_details sadabs
_exptl_crystal_colour colorless
_exptl_crystal_density_diffrn 1.353
_exptl_crystal_description prismatic
_exptl_crystal_F_000 744
_exptl_crystal_size_max 0.190
_exptl_crystal_size_mid 0.150
_exptl_crystal_size_min 0.110
_refine_diff_density_max 0.267
_refine_diff_density_min -0.218
_refine_diff_density_rms 0.053
_refine_ls_extinction_method none
_refine_ls_goodness_of_fit_ref 1.036
_refine_ls_hydrogen_treatment constr
_refine_ls_matrix_type full
_refine_ls_number_parameters 228
_refine_ls_number_reflns 3236
_refine_ls_number_restraints 0
_refine_ls_restrained_S_all 1.036
_refine_ls_R_factor_all 0.1090
_refine_ls_R_factor_gt 0.0621
_refine_ls_shift/su_max 0.000
_refine_ls_shift/su_mean 0.000
_refine_ls_structure_factor_coef Fsqd
_refine_ls_weighting_details 'w=1/[\s^2^(Fo^2^)+(0.0824P)^2^+0.8216P] where P=(Fo^2^+2Fc^2^)/3'
_refine_ls_weighting_scheme calc
_refine_ls_wR_factor_gt 0.1531
_refine_ls_wR_factor_ref 0.1859
_reflns_Friedel_coverage 0.000
_reflns_number_gt 1958
_reflns_number_total 3236
_reflns_threshold_expression 'I > 2\s(I)'
_cod_data_source_file cs0c03808_si_004.cif
_cod_data_source_block mo_d8v20166_0m
_cod_original_cell_volume 1741.6(8)
_cod_original_sg_symbol_H-M 'P 21/c'
_cod_database_code 4518145
_shelx_space_group_comment
; 
The symmetry employed for this shelxl refinement is uniquely defined 
by the following loop, which should always be used as a source of 
symmetry information in preference to the above space-group names. 
They are only intended as comments. 
;
_shelx_estimated_absorpt_t_min 0.957
_shelx_estimated_absorpt_t_max 0.975
_shelxl_version_number 2013-4

loop_
_space_group_symop_operation_xyz
'x, y, z'
'-x, y+1/2, -z+1/2'
'-x, -y, -z'
'x, -y-1/2, z-1/2'

loop_
_atom_site_label
_atom_site_type_symbol
_atom_site_fract_x
_atom_site_fract_y
_atom_site_fract_z
_atom_site_U_iso_or_equiv
_atom_site_adp_type
_atom_site_occupancy
_atom_site_site_symmetry_order
_atom_site_calc_flag
_atom_site_refinement_flags_posn
_atom_site_refinement_flags_adp
_atom_site_refinement_flags_occupancy
_atom_site_disorder_assembly
_atom_site_disorder_group
Cl1 Cl 0.96276(15) 0.31906(10) 0.10582(8) 0.0947(5) Uani 1 1 d . . . . .
O1 O 0.2546(3) 0.5383(2) 0.13379(19) 0.0828(8) Uani 1 1 d . . . . .
O2 O 0.7535(3) 0.51314(17) 0.43624(14) 0.0617(7) Uani 1 1 d . . . . .
N1 N 0.3850(3) 0.42026(19) 0.22917(17) 0.0497(7) Uani 1 1 d . . . . .
N2 N 0.6310(3) 0.49121(19) 0.35974(17) 0.0515(7) Uani 1 1 d . . . . .
C1 C 0.5093(4) 0.3945(2) 0.1883(2) 0.0484(8) Uani 1 1 d . . . . .
C2 C 0.5040(5) 0.3978(3) 0.1034(2) 0.0594(9) Uani 1 1 d . . . . .
H2 H 0.4081 0.4153 0.0635 0.071 Uiso 1 1 calc R U . . .
C3 C 0.6459(5) 0.3742(3) 0.0789(2) 0.0648(10) Uani 1 1 d . . . . .
H3 H 0.6458 0.3773 0.0220 0.078 Uiso 1 1 calc R U . . .
C4 C 0.7874(5) 0.3461(3) 0.1381(3) 0.0615(10) Uani 1 1 d . . . . .
C5 C 0.7916(4) 0.3413(2) 0.2234(2) 0.0537(9) Uani 1 1 d . . . . .
H5 H 0.8867 0.3214 0.2629 0.064 Uiso 1 1 calc R U . . .
C6 C 0.6527(4) 0.3665(2) 0.2485(2) 0.0476(8) Uani 1 1 d . . . . .
C7 C 0.6236(4) 0.3777(2) 0.3349(2) 0.0475(8) Uani 1 1 d . . . . .
C8 C 0.4354(4) 0.3890(2) 0.3194(2) 0.0467(8) Uani 1 1 d . . . . .
C9 C 0.4674(4) 0.4836(2) 0.3772(2) 0.0534(8) Uani 1 1 d . . . . .
H9 H 0.4768 0.4646 0.4363 0.064 Uiso 1 1 calc R U . . .
C10 C 0.3519(5) 0.5730(3) 0.3513(3) 0.0689(11) Uani 1 1 d . . . . .
H10A H 0.4118 0.6310 0.3373 0.083 Uiso 1 1 calc R U . . .
H10B H 0.3067 0.5924 0.3981 0.083 Uiso 1 1 calc R U . . .
C11 C 0.2125(4) 0.5447(3) 0.2746(3) 0.0684(10) Uani 1 1 d . . . . .
H11A H 0.1424 0.4940 0.2909 0.082 Uiso 1 1 calc R U . . .
H11B H 0.1466 0.6048 0.2546 0.082 Uiso 1 1 calc R U . . .
C12 C 0.2811(4) 0.5029(3) 0.2048(3) 0.0606(9) Uani 1 1 d . . . . .
C13 C 0.7117(4) 0.3049(2) 0.4026(2) 0.0591(9) Uani 1 1 d . . . . .
H13A H 0.8274 0.3184 0.4158 0.089 Uiso 1 1 calc R U . . .
H13B H 0.6913 0.2359 0.3828 0.089 Uiso 1 1 calc R U . . .
H13C H 0.6725 0.3141 0.4525 0.089 Uiso 1 1 calc R U . . .
C14 C 0.3355(4) 0.3019(2) 0.3406(2) 0.0493(8) Uani 1 1 d . . . . .
C15 C 0.2602(5) 0.3072(3) 0.4061(2) 0.0637(10) Uani 1 1 d . . . . .
H15 H 0.2671 0.3671 0.4374 0.076 Uiso 1 1 calc R U . . .
C16 C 0.1737(5) 0.2240(3) 0.4260(3) 0.0724(11) Uani 1 1 d . . . . .
H16 H 0.1220 0.2292 0.4699 0.087 Uiso 1 1 calc R U . . .
C17 C 0.1645(5) 0.1352(3) 0.3818(3) 0.0687(11) Uani 1 1 d . . . . .
H17 H 0.1074 0.0796 0.3954 0.082 Uiso 1 1 calc R U . . .
C18 C 0.2402(5) 0.1286(3) 0.3170(3) 0.0720(11) Uani 1 1 d . . . . .
H18 H 0.2357 0.0678 0.2870 0.086 Uiso 1 1 calc R U . . .
C19 C 0.3229(4) 0.2111(3) 0.2958(2) 0.0618(10) Uani 1 1 d . . . . .
H19 H 0.3712 0.2058 0.2506 0.074 Uiso 1 1 calc R U . . .
C20 C 0.8747(5) 0.5744(4) 0.4154(3) 0.0937(14) Uani 1 1 d . . . . .
H20A H 0.9287 0.5364 0.3800 0.140 Uiso 1 1 calc R U . . .
H20B H 0.9535 0.5945 0.4663 0.140 Uiso 1 1 calc R U . . .
H20C H 0.8247 0.6342 0.3858 0.140 Uiso 1 1 calc R U . . .

loop_
_atom_site_aniso_label
_atom_site_aniso_U_11
_atom_site_aniso_U_22
_atom_site_aniso_U_33
_atom_site_aniso_U_23
_atom_site_aniso_U_13
_atom_site_aniso_U_12
Cl1 0.0956(8) 0.1015(9) 0.1037(10) -0.0190(7) 0.0557(7) 0.0108(6)
O1 0.093(2) 0.0744(18) 0.078(2) 0.0242(15) 0.0160(16) 0.0227(15)
O2 0.0694(15) 0.0582(14) 0.0521(15) -0.0072(11) 0.0052(12) -0.0150(12)
N1 0.0543(16) 0.0443(15) 0.0500(17) 0.0021(12) 0.0122(13) 0.0007(12)
N2 0.0602(17) 0.0411(14) 0.0502(17) -0.0071(12) 0.0082(13) -0.0044(12)
C1 0.0535(19) 0.0383(16) 0.055(2) -0.0037(14) 0.0154(16) -0.0043(14)
C2 0.072(2) 0.054(2) 0.049(2) -0.0014(16) 0.0106(18) 0.0019(18)
C3 0.090(3) 0.055(2) 0.054(2) -0.0083(17) 0.027(2) -0.0032(19)
C4 0.076(3) 0.0484(19) 0.068(3) -0.0108(17) 0.031(2) 0.0015(17)
C5 0.058(2) 0.0401(17) 0.063(2) -0.0055(15) 0.0168(17) 0.0005(15)
C6 0.0557(19) 0.0350(16) 0.051(2) -0.0042(13) 0.0108(16) -0.0024(14)
C7 0.058(2) 0.0353(16) 0.048(2) -0.0034(13) 0.0104(15) -0.0043(14)
C8 0.0554(19) 0.0385(16) 0.047(2) -0.0032(13) 0.0143(15) -0.0021(14)
C9 0.065(2) 0.0440(18) 0.052(2) -0.0072(14) 0.0170(17) -0.0011(16)
C10 0.081(3) 0.047(2) 0.081(3) -0.0119(18) 0.024(2) 0.0069(18)
C11 0.061(2) 0.059(2) 0.087(3) 0.000(2) 0.021(2) 0.0179(18)
C12 0.058(2) 0.049(2) 0.070(3) 0.0050(18) 0.0083(19) 0.0039(16)
C13 0.070(2) 0.0468(19) 0.055(2) 0.0057(15) 0.0065(18) 0.0017(16)
C14 0.0515(19) 0.0425(18) 0.053(2) -0.0012(14) 0.0118(16) -0.0022(14)
C15 0.080(2) 0.048(2) 0.071(3) -0.0070(17) 0.035(2) -0.0066(18)
C16 0.079(3) 0.071(3) 0.078(3) 0.007(2) 0.038(2) -0.006(2)
C17 0.068(2) 0.053(2) 0.084(3) 0.0051(19) 0.017(2) -0.0107(18)
C18 0.084(3) 0.045(2) 0.089(3) -0.0107(19) 0.026(2) -0.0165(19)
C19 0.072(2) 0.052(2) 0.067(2) -0.0117(17) 0.0293(19) -0.0108(17)
C20 0.087(3) 0.105(4) 0.084(3) -0.005(3) 0.013(2) -0.043(3)

loop_
_atom_type_symbol
_atom_type_description
_atom_type_scat_dispersion_real
_atom_type_scat_dispersion_imag
_atom_type_scat_source
C C 0.0033 0.0016 'International Tables Vol C Tables 4.2.6.8 and 6.1.1.4'
H H 0.0000 0.0000 'International Tables Vol C Tables 4.2.6.8 and 6.1.1.4'
Cl Cl 0.1484 0.1585 'International Tables Vol C Tables 4.2.6.8 and 6.1.1.4'
N N 0.0061 0.0033 'International Tables Vol C Tables 4.2.6.8 and 6.1.1.4'
O O 0.0106 0.0060 'International Tables Vol C Tables 4.2.6.8 and 6.1.1.4'

loop_
_geom_angle_atom_site_label_1
_geom_angle_atom_site_label_2
_geom_angle_atom_site_label_3
_geom_angle
_geom_angle_site_symmetry_1
_geom_angle_site_symmetry_3
_geom_angle_publ_flag
C20 O2 N2 108.1(3) . . ?
C12 N1 C1 122.6(3) . . ?
C12 N1 C8 120.2(3) . . ?
C1 N1 C8 109.9(2) . . ?
O2 N2 C9 110.3(2) . . ?
O2 N2 C7 113.3(2) . . ?
C9 N2 C7 90.5(2) . . ?
C2 C1 C6 121.2(3) . . ?
C2 C1 N1 128.8(3) . . ?
C6 C1 N1 109.9(3) . . ?
C1 C2 C3 118.1(3) . . ?
C1 C2 H2 120.9 . . ?
C3 C2 H2 120.9 . . ?
C4 C3 C2 120.8(3) . . ?
C4 C3 H3 119.6 . . ?
C2 C3 H3 119.6 . . ?
C3 C4 C5 121.0(3) . . ?
C3 C4 Cl1 119.6(3) . . ?
C5 C4 Cl1 119.4(3) . . ?
C6 C5 C4 118.8(3) . . ?
C6 C5 H5 120.6 . . ?
C4 C5 H5 120.6 . . ?
C5 C6 C1 120.2(3) . . ?
C5 C6 C7 131.2(3) . . ?
C1 C6 C7 108.5(3) . . ?
C6 C7 C13 117.5(3) . . ?
C6 C7 N2 109.8(2) . . ?
C13 C7 N2 115.9(3) . . ?
C6 C7 C8 105.1(3) . . ?
C13 C7 C8 118.4(3) . . ?
N2 C7 C8 85.5(2) . . ?
N1 C8 C14 113.5(2) . . ?
N1 C8 C9 110.5(2) . . ?
C14 C8 C9 119.3(3) . . ?
N1 C8 C7 102.3(2) . . ?
C14 C8 C7 119.9(3) . . ?
C9 C8 C7 87.9(2) . . ?
N2 C9 C10 117.3(3) . . ?
N2 C9 C8 87.9(2) . . ?
C10 C9 C8 116.7(3) . . ?
N2 C9 H9 111.0 . . ?
C10 C9 H9 111.0 . . ?
C8 C9 H9 111.0 . . ?
C9 C10 C11 110.5(3) . . ?
C9 C10 H10A 109.6 . . ?
C11 C10 H10A 109.6 . . ?
C9 C10 H10B 109.6 . . ?
C11 C10 H10B 109.6 . . ?
H10A C10 H10B 108.1 . . ?
C12 C11 C10 110.2(3) . . ?
C12 C11 H11A 109.6 . . ?
C10 C11 H11A 109.6 . . ?
C12 C11 H11B 109.6 . . ?
C10 C11 H11B 109.6 . . ?
H11A C11 H11B 108.1 . . ?
O1 C12 N1 121.5(3) . . ?
O1 C12 C11 124.8(3) . . ?
N1 C12 C11 113.7(3) . . ?
C7 C13 H13A 109.5 . . ?
C7 C13 H13B 109.5 . . ?
H13A C13 H13B 109.5 . . ?
C7 C13 H13C 109.5 . . ?
H13A C13 H13C 109.5 . . ?
H13B C13 H13C 109.5 . . ?
C15 C14 C19 117.7(3) . . ?
C15 C14 C8 122.2(3) . . ?
C19 C14 C8 120.0(3) . . ?
C14 C15 C16 120.8(3) . . ?
C14 C15 H15 119.6 . . ?
C16 C15 H15 119.6 . . ?
C17 C16 C15 120.4(4) . . ?
C17 C16 H16 119.8 . . ?
C15 C16 H16 119.8 . . ?
C16 C17 C18 119.3(4) . . ?
C16 C17 H17 120.4 . . ?
C18 C17 H17 120.4 . . ?
C17 C18 C19 120.6(3) . . ?
C17 C18 H18 119.7 . . ?
C19 C18 H18 119.7 . . ?
C18 C19 C14 121.1(3) . . ?
C18 C19 H19 119.5 . . ?
C14 C19 H19 119.5 . . ?
O2 C20 H20A 109.5 . . ?
O2 C20 H20B 109.5 . . ?
H20A C20 H20B 109.5 . . ?
O2 C20 H20C 109.5 . . ?
H20A C20 H20C 109.5 . . ?
H20B C20 H20C 109.5 . . ?

loop_
_geom_bond_atom_site_label_1
_geom_bond_atom_site_label_2
_geom_bond_distance
_geom_bond_site_symmetry_2
_geom_bond_publ_flag
Cl1 C4 1.726(4) . ?
O1 C12 1.215(4) . ?
O2 C20 1.406(4) . ?
O2 N2 1.434(3) . ?
N1 C12 1.386(4) . ?
N1 C1 1.417(4) . ?
N1 C8 1.484(4) . ?
N2 C9 1.480(4) . ?
N2 C7 1.537(4) . ?
C1 C2 1.377(5) . ?
C1 C6 1.401(4) . ?
C2 C3 1.387(5) . ?
C2 H2 0.9300 . ?
C3 C4 1.382(5) . ?
C3 H3 0.9300 . ?
C4 C5 1.384(5) . ?
C5 C6 1.374(4) . ?
C5 H5 0.9300 . ?
C6 C7 1.498(4) . ?
C7 C13 1.506(4) . ?
C7 C8 1.548(4) . ?
C8 C14 1.508(4) . ?
C8 C9 1.539(4) . ?
C9 C10 1.512(5) . ?
C9 H9 0.9800 . ?
C10 C11 1.530(5) . ?
C10 H10A 0.9700 . ?
C10 H10B 0.9700 . ?
C11 C12 1.505(5) . ?
C11 H11A 0.9700 . ?
C11 H11B 0.9700 . ?
C13 H13A 0.9600 . ?
C13 H13B 0.9600 . ?
C13 H13C 0.9600 . ?
C14 C15 1.376(5) . ?
C14 C19 1.385(4) . ?
C15 C16 1.393(5) . ?
C15 H15 0.9300 . ?
C16 C17 1.361(5) . ?
C16 H16 0.9300 . ?
C17 C18 1.368(5) . ?
C17 H17 0.9300 . ?
C18 C19 1.375(5) . ?
C18 H18 0.9300 . ?
C19 H19 0.9300 . ?
C20 H20A 0.9600 . ?
C20 H20B 0.9600 . ?
C20 H20C 0.9600 . ?

loop_
_geom_hbond_atom_site_label_D
_geom_hbond_atom_site_label_H
_geom_hbond_atom_site_label_A
_geom_hbond_distance_DH
_geom_hbond_distance_HA
_geom_hbond_distance_DA
_geom_hbond_angle_DHA
_geom_hbond_site_symmetry_A
C13 H13B O1 0.96 2.65 3.562(4) 158.6 2_645
C13 H13B O1 0.96 2.65 3.562(4) 158.6 2_645

loop_
_geom_torsion_atom_site_label_1
_geom_torsion_atom_site_label_2
_geom_torsion_atom_site_label_3
_geom_torsion_atom_site_label_4
_geom_torsion
_geom_torsion_site_symmetry_1
_geom_torsion_site_symmetry_2
_geom_torsion_site_symmetry_3
_geom_torsion_site_symmetry_4
_geom_torsion_publ_flag
C20 O2 N2 C9 -146.8(3) . . . . ?
C20 O2 N2 C7 113.5(3) . . . . ?
C12 N1 C1 C2 -39.1(5) . . . . ?
C8 N1 C1 C2 170.8(3) . . . . ?
C12 N1 C1 C6 138.5(3) . . . . ?
C8 N1 C1 C6 -11.6(3) . . . . ?
C6 C1 C2 C3 -1.0(5) . . . . ?
N1 C1 C2 C3 176.3(3) . . . . ?
C1 C2 C3 C4 1.3(5) . . . . ?
C2 C3 C4 C5 -0.3(5) . . . . ?
C2 C3 C4 Cl1 -179.0(3) . . . . ?
C3 C4 C5 C6 -1.0(5) . . . . ?
Cl1 C4 C5 C6 177.8(2) . . . . ?
C4 C5 C6 C1 1.2(5) . . . . ?
C4 C5 C6 C7 -173.8(3) . . . . ?
C2 C1 C6 C5 -0.2(5) . . . . ?
N1 C1 C6 C5 -178.0(3) . . . . ?
C2 C1 C6 C7 175.8(3) . . . . ?
N1 C1 C6 C7 -2.0(3) . . . . ?
C5 C6 C7 C13 -36.6(5) . . . . ?
C1 C6 C7 C13 147.9(3) . . . . ?
C5 C6 C7 N2 98.7(4) . . . . ?
C1 C6 C7 N2 -76.8(3) . . . . ?
C5 C6 C7 C8 -170.7(3) . . . . ?
C1 C6 C7 C8 13.9(3) . . . . ?
O2 N2 C7 C6 -121.6(3) . . . . ?
C9 N2 C7 C6 126.0(3) . . . . ?
O2 N2 C7 C13 14.5(4) . . . . ?
C9 N2 C7 C13 -97.8(3) . . . . ?
O2 N2 C7 C8 134.0(2) . . . . ?
C9 N2 C7 C8 21.6(2) . . . . ?
C12 N1 C8 C14 97.7(3) . . . . ?
C1 N1 C8 C14 -111.3(3) . . . . ?
C12 N1 C8 C9 -39.3(4) . . . . ?
C1 N1 C8 C9 111.7(3) . . . . ?
C12 N1 C8 C7 -131.6(3) . . . . ?
C1 N1 C8 C7 19.3(3) . . . . ?
C6 C7 C8 N1 -19.6(3) . . . . ?
C13 C7 C8 N1 -153.1(3) . . . . ?
N2 C7 C8 N1 89.7(2) . . . . ?
C6 C7 C8 C14 107.1(3) . . . . ?
C13 C7 C8 C14 -26.5(4) . . . . ?
N2 C7 C8 C14 -143.6(3) . . . . ?
C6 C7 C8 C9 -130.1(2) . . . . ?
C13 C7 C8 C9 96.4(3) . . . . ?
N2 C7 C8 C9 -20.8(2) . . . . ?
O2 N2 C9 C10 104.0(3) . . . . ?
C7 N2 C9 C10 -140.9(3) . . . . ?
O2 N2 C9 C8 -136.9(2) . . . . ?
C7 N2 C9 C8 -21.7(2) . . . . ?
N1 C8 C9 N2 -80.8(3) . . . . ?
C14 C8 C9 N2 145.0(3) . . . . ?
C7 C8 C9 N2 21.6(2) . . . . ?
N1 C8 C9 C10 38.9(4) . . . . ?
C14 C8 C9 C10 -95.3(4) . . . . ?
C7 C8 C9 C10 141.3(3) . . . . ?
N2 C9 C10 C11 108.1(3) . . . . ?
C8 C9 C10 C11 5.8(5) . . . . ?
C9 C10 C11 C12 -52.7(4) . . . . ?
C1 N1 C12 O1 23.2(5) . . . . ?
C8 N1 C12 O1 170.4(3) . . . . ?
C1 N1 C12 C11 -154.7(3) . . . . ?
C8 N1 C12 C11 -7.5(4) . . . . ?
C10 C11 C12 O1 -122.1(4) . . . . ?
C10 C11 C12 N1 55.7(4) . . . . ?
N1 C8 C14 C15 -127.5(3) . . . . ?
C9 C8 C14 C15 5.4(5) . . . . ?
C7 C8 C14 C15 111.3(4) . . . . ?
N1 C8 C14 C19 55.3(4) . . . . ?
C9 C8 C14 C19 -171.8(3) . . . . ?
C7 C8 C14 C19 -65.9(4) . . . . ?
C19 C14 C15 C16 -0.3(5) . . . . ?
C8 C14 C15 C16 -177.6(3) . . . . ?
C14 C15 C16 C17 1.1(6) . . . . ?
C15 C16 C17 C18 -0.4(6) . . . . ?
C16 C17 C18 C19 -0.9(6) . . . . ?
C17 C18 C19 C14 1.7(6) . . . . ?
C15 C14 C19 C18 -1.0(5) . . . . ?
C8 C14 C19 C18 176.3(3) . . . . ?
